data_4116454
loop_
_publ_author_name
'F. Albert Cotton'
'Lee M. Daniels'
'Carlos A. Murillo'
'Isabel Pascual'
'Hong-Cai Zhou'

_publ_section_title
;
 Remarkable Effects of Axial \p* Coordination on the Cr-Cr Quadruple Bond
 in Dichromium Paddlewheel Complexes
;
_journal_name_full 'Journal of the American Chemical Society'
_journal_page_first 6856
_journal_page_last 6861
_journal_paper_doi 10.1021/ja9912675
_journal_volume 121
_journal_year 1999
_chemical_compound_source synthesized
_chemical_formula_moiety 'Cr2 (C11 H13 N2)4'
_chemical_formula_structural 'Cr2 (PhIP)4'
_chemical_formula_sum 'C44 H52 Cr2 N8'
_chemical_formula_weight 796.94
_chemical_name_systematic
; 
 Tetrakas(2-phenyliminopiperidinato)dichromium(II) 
;
_space_group_IT_number 2
_symmetry_cell_setting triclinic
_symmetry_space_group_name_Hall '-P 1'
_symmetry_space_group_name_H-M 'P -1'
_atom_sites_solution_hydrogens geom
_atom_sites_solution_primary direct
_atom_sites_solution_secondary difmap
_audit_creation_method SHELXL
_cell_angle_alpha 77.592(15)
_cell_angle_beta 80.50(2)
_cell_angle_gamma 81.137(10)
_cell_formula_units_Z 2
_cell_length_a 9.8649(7)
_cell_length_b 10.1338(8)
_cell_length_c 20.561(3)
_cell_measurement_reflns_used 250
_cell_measurement_temperature 213(2)
_cell_measurement_theta_max 20.8
_cell_measurement_theta_min 9.05
_cell_volume 1964.9(4)
_computing_cell_refinement 'MADNES (Enraf-Nonius, 1989)'
_computing_data_collection 'MADNES (Enraf-Nonius, 1989)'
_computing_data_reduction 'PROCOR (Kabsch, 1988)'
_computing_molecular_graphics 'SHELXTL V.5 (Siemens, 1994)'
_computing_publication_material CIFTAB
_computing_structure_refinement 'SHELXL-93 (Sheldrick, 1993)'
_computing_structure_solution 'SHELXTL V.5 (Siemens, 1994)'
_diffrn_ambient_temperature 213(2)
_diffrn_measurement_device 'Nonius FAST area detector'
_diffrn_measurement_method 'Ellipsoid-mask fitting'
_diffrn_radiation_monochromator graphite
_diffrn_radiation_source 'fine-focus sealed tube'
_diffrn_radiation_type MoK\a
_diffrn_radiation_wavelength 0.71073
_diffrn_reflns_av_R_equivalents 0.0376
_diffrn_reflns_av_sigmaI/netI 0.0338
_diffrn_reflns_limit_h_max 11
_diffrn_reflns_limit_h_min -11
_diffrn_reflns_limit_k_max 12
_diffrn_reflns_limit_k_min -12
_diffrn_reflns_limit_l_max 24
_diffrn_reflns_limit_l_min -24
_diffrn_reflns_number 12682
_diffrn_reflns_theta_max 25.09
_diffrn_reflns_theta_min 2.22
_diffrn_standards_decay_% none
_diffrn_standards_number 'none (area detector)'
_exptl_absorpt_coefficient_mu 0.596
_exptl_absorpt_correction_T_max 0.92
_exptl_absorpt_correction_T_min 0.71
_exptl_absorpt_correction_type sortav
_exptl_crystal_colour yellow
_exptl_crystal_density_diffrn 1.347
_exptl_crystal_density_meas ?
_exptl_crystal_density_method none
_exptl_crystal_description needle
_exptl_crystal_F_000 840
_exptl_crystal_size_max 0.48
_exptl_crystal_size_mid 0.24
_exptl_crystal_size_min 0.15
_refine_diff_density_max 0.675
_refine_diff_density_min -0.419
_refine_diff_density_rms 0.073
_refine_ls_extinction_method none
_refine_ls_goodness_of_fit_all 1.121
_refine_ls_goodness_of_fit_obs 1.114
_refine_ls_hydrogen_treatment constr
_refine_ls_matrix_type full
_refine_ls_number_parameters 487
_refine_ls_number_reflns 6548
_refine_ls_number_restraints 2
_refine_ls_restrained_S_all 1.135
_refine_ls_restrained_S_obs 1.114
_refine_ls_R_factor_all 0.0565
_refine_ls_R_factor_obs 0.0493
_refine_ls_shift/esd_max -0.001
_refine_ls_shift/esd_mean 0.000
_refine_ls_structure_factor_coef Fsqd
_refine_ls_weighting_details 'w=1/[\s^2^(Fo^2^)+(0.0430P)^2^+3.6087P] where P=(Fo^2^+2Fc^2^)/3'
_refine_ls_weighting_scheme calc
_refine_ls_wR_factor_all 0.1262
_refine_ls_wR_factor_obs 0.1171
_reflns_number_observed 5912
_reflns_number_total 6563
_reflns_observed_criterion >2sigma(I)
_cod_data_source_file ja9912675_5.cif
_cod_data_source_block 2
_cod_depositor_comments
;
The following automatic conversions were performed:

'_exptl_crystal_density_meas' value 'none' was changed to '?' - the
value is perceived as not measured.

Automatic conversion script
Id: cif_fix_values 3008 2015-01-20 13:52:24Z robertas 

The following automatic conversions were performed:

'_refine_ls_weighting_scheme' value 'calc
w=1/[\s^2^(Fo^2^)+(0.0430P)^2^+3.6087P] where P=(Fo^2^+2Fc^2^)/3' was
changed to 'calc'. New tag '_refine_ls_weighting_details' was
created. The value of the new tag was set to
'w=1/[\s^2^(Fo^2^)+(0.0430P)^2^+3.6087P] where P=(Fo^2^+2Fc^2^)/3'.

Automatic conversion script
Id: cif_fix_values 3143 2015-03-26 13:38:13Z robertas 
;
_cod_original_cell_volume 1964.9(3)
_cod_database_code 4116454

loop_
_symmetry_equiv_pos_as_xyz
'x, y, z'
'-x, -y, -z'

loop_
_atom_site_aniso_label
_atom_site_aniso_U_11
_atom_site_aniso_U_22
_atom_site_aniso_U_33
_atom_site_aniso_U_23
_atom_site_aniso_U_13
_atom_site_aniso_U_12
Cr2 0.0199(2) 0.0158(3) 0.0165(2) -0.0045(2) -0.0022(2) -0.0011(2)
N4A 0.0255(13) 0.0205(13) 0.0194(12) -0.0045(10) -0.0022(10) -0.0015(11)
N3A 0.0248(13) 0.0177(13) 0.0236(13) -0.0042(10) -0.0048(10) 0.0021(10)
N1A 0.0219(12) 0.0199(13) 0.0243(13) -0.0067(10) -0.0055(10) -0.0013(10)
N2A 0.0234(13) 0.0211(13) 0.0244(13) -0.0101(10) -0.0040(10) -0.0002(10)
C6A 0.0263(15) 0.021(2) 0.0186(14) -0.0098(11) -0.0044(11) -0.0010(12)
C17A 0.028(2) 0.0170(15) 0.0220(14) -0.0009(11) -0.0012(12) -0.0046(12)
C12A 0.030(2) 0.0154(15) 0.0217(14) -0.0051(11) -0.0077(12) -0.0029(12)
C1A 0.028(2) 0.023(2) 0.0229(15) -0.0083(12) -0.0055(12) -0.0016(13)
C7A 0.025(2) 0.028(2) 0.030(2) -0.0071(13) -0.0001(12) -0.0056(14)
C11A 0.028(2) 0.024(2) 0.035(2) -0.0081(13) -0.0007(13) -0.0066(14)
C13A 0.040(2) 0.025(2) 0.024(2) 0.0007(12) -0.0064(13) -0.0069(14)
C8A 0.043(2) 0.020(2) 0.040(2) -0.0100(14) -0.0039(15) -0.0051(15)
C14A 0.043(2) 0.025(2) 0.034(2) 0.0021(14) -0.0122(15) 0.002(2)
C16A 0.030(2) 0.027(2) 0.031(2) -0.0055(13) -0.0053(13) 0.0019(14)
C20A 0.040(2) 0.054(3) 0.041(2) -0.005(2) 0.015(2) -0.006(2)
C18A 0.041(2) 0.041(2) 0.026(2) -0.0091(14) 0.0004(14) -0.016(2)
C22A 0.033(2) 0.040(2) 0.035(2) -0.0083(15) -0.0049(14) -0.009(2)
C9A 0.033(2) 0.028(2) 0.053(2) -0.015(2) -0.002(2) 0.006(2)
C15A 0.035(2) 0.035(2) 0.035(2) -0.0050(15) -0.0123(14) 0.006(2)
C10A 0.024(2) 0.038(2) 0.049(2) -0.011(2) 0.0038(14) -0.002(2)
C5A 0.023(2) 0.037(2) 0.044(2) -0.012(2) -0.0111(14) -0.0002(14)
C21A 0.027(2) 0.064(3) 0.053(2) -0.005(2) -0.002(2) -0.013(2)
C19A 0.060(2) 0.043(2) 0.030(2) -0.015(2) 0.008(2) -0.012(2)
C4A 0.028(2) 0.071(3) 0.072(3) -0.049(2) 0.001(2) -0.012(2)
C2A 0.036(2) 0.060(3) 0.052(2) -0.038(2) -0.020(2) 0.011(2)
Cr1 0.0276(3) 0.0210(3) 0.0177(2) -0.0059(2) -0.0031(2) -0.0014(2)
N1 0.0330(14) 0.0247(14) 0.0242(13) -0.0077(11) -0.0058(11) 0.0034(12)
N4 0.0300(14) 0.0269(15) 0.0209(12) -0.0074(10) -0.0011(10) -0.0036(11)
N3 0.0383(15) 0.0203(14) 0.0226(13) -0.0015(10) -0.0047(11) -0.0040(12)
N2 0.0275(13) 0.0260(14) 0.0200(12) -0.0055(10) -0.0030(10) -0.0039(11)
C12 0.029(2) 0.028(2) 0.023(2) -0.0028(12) -0.0071(12) -0.0075(14)
C1 0.032(2) 0.024(2) 0.023(2) -0.0011(12) -0.0038(12) -0.0039(14)
C17 0.031(2) 0.030(2) 0.0157(14) -0.0028(12) -0.0037(12) -0.0023(14)
C6 0.0228(15) 0.030(2) 0.025(2) -0.0089(13) -0.0040(12) -0.0031(13)
C19 0.050(2) 0.034(2) 0.032(2) -0.0120(15) -0.003(2) -0.002(2)
C18 0.032(2) 0.030(2) 0.028(2) -0.0048(13) -0.0009(13) -0.0045(14)
C2 0.034(2) 0.039(2) 0.036(2) -0.0097(15) -0.0130(14) 0.000(2)
C7 0.040(2) 0.035(2) 0.026(2) -0.0042(14) -0.0034(14) -0.011(2)
C13 0.047(2) 0.036(2) 0.025(2) -0.0006(14) -0.0042(14) -0.011(2)
C5 0.042(2) 0.036(2) 0.034(2) -0.0139(15) -0.0074(15) 0.006(2)
C8 0.041(2) 0.053(2) 0.027(2) -0.015(2) -0.0030(14) -0.008(2)
C15 0.057(2) 0.023(2) 0.051(2) -0.003(2) -0.008(2) -0.006(2)
C11 0.046(2) 0.026(2) 0.031(2) -0.0043(13) -0.0106(14) -0.004(2)
C14 0.066(3) 0.037(2) 0.035(2) 0.009(2) -0.007(2) -0.008(2)
C10 0.066(3) 0.026(2) 0.055(2) -0.011(2) -0.023(2) -0.007(2)
C20 0.046(2) 0.048(3) 0.051(2) -0.019(2) 0.012(2) 0.005(2)
C22 0.030(2) 0.044(2) 0.055(2) -0.018(2) -0.003(2) -0.007(2)
C16 0.052(2) 0.024(2) 0.034(2) -0.0052(14) -0.006(2) 0.000(2)
C21 0.033(2) 0.057(3) 0.069(3) -0.019(2) 0.015(2) -0.009(2)
C9 0.051(2) 0.043(2) 0.042(2) -0.026(2) -0.016(2) 0.003(2)
C3 0.037(2) 0.056(3) 0.052(2) -0.018(2) -0.015(2) 0.011(2)
C4 0.062(3) 0.041(2) 0.049(2) -0.015(2) -0.017(2) 0.018(2)

loop_
_atom_site_label
_atom_site_type_symbol
_atom_site_fract_x
_atom_site_fract_y
_atom_site_fract_z
_atom_site_U_iso_or_equiv
_atom_site_thermal_displace_type
_atom_site_occupancy
_atom_site_calc_flag
_atom_site_refinement_flags
_atom_site_disorder_group
Cr2 Cr 0.59088(4) 0.96709(4) 0.48528(2) 0.01732(13) Uani 1 d . .
N4A N 0.3946(3) 0.8823(2) 0.59887(12) 0.0219(5) Uani 1 d . .
N3A N 0.6145(3) 0.8050(2) 0.56260(12) 0.0224(5) Uani 1 d . .
N1A N 0.3229(2) 0.9272(2) 0.46132(12) 0.0216(5) Uani 1 d . .
N2A N 0.5424(2) 0.8391(3) 0.42960(12) 0.0223(5) Uani 1 d . .
C6A C 0.6350(3) 0.7252(3) 0.41558(14) 0.0211(6) Uani 1 d . .
C17A C 0.2804(3) 0.8862(3) 0.65059(14) 0.0227(6) Uani 1 d . .
C12A C 0.5077(3) 0.7926(3) 0.60966(14) 0.0216(6) Uani 1 d . .
C1A C 0.4070(3) 0.8498(3) 0.42470(14) 0.0240(6) Uani 1 d . .
C7A C 0.5982(3) 0.5928(3) 0.4306(2) 0.0274(7) Uani 1 d . .
H7AA H 0.5056(3) 0.5793(3) 0.4472(2) 0.033 Uiso 1 calc R .
C11A C 0.7739(3) 0.7394(3) 0.3919(2) 0.0289(7) Uani 1 d . .
H11A H 0.8028(3) 0.8266(3) 0.3812(2) 0.035 Uiso 1 calc R .
C13A C 0.5068(3) 0.6850(3) 0.6733(2) 0.0298(7) Uani 1 d . .
H13A H 0.4193(3) 0.6456(3) 0.6820(2) 0.036 Uiso 1 calc R .
H13B H 0.5112(3) 0.7281(3) 0.7111(2) 0.036 Uiso 1 calc R .
C8A C 0.6943(4) 0.4817(3) 0.4216(2) 0.0339(8) Uani 1 d . .
H8AA H 0.6668(4) 0.3940(3) 0.4313(2) 0.041 Uiso 1 calc R .
C14A C 0.6263(4) 0.5715(3) 0.6698(2) 0.0350(8) Uani 1 d . .
H14A H 0.6376(4) 0.5207(3) 0.7153(2) 0.042 Uiso 1 calc R .
H14B H 0.6063(4) 0.5083(3) 0.6437(2) 0.042 Uiso 1 calc R .
C16A C 0.7396(3) 0.7050(3) 0.5664(2) 0.0297(7) Uani 1 d . .
H16A H 0.8210(3) 0.7520(3) 0.5471(2) 0.036 Uiso 1 calc R .
H16B H 0.7354(3) 0.6379(3) 0.5391(2) 0.036 Uiso 1 calc R .
C20A C 0.0512(4) 0.9026(4) 0.7501(2) 0.0478(10) Uani 1 d . .
H20A H -0.0255(4) 0.9071(4) 0.7837(2) 0.057 Uiso 1 calc R .
C18A C 0.2880(4) 0.9319(4) 0.7087(2) 0.0351(8) Uani 1 d . .
H18A H 0.3717(4) 0.9580(4) 0.7148(2) 0.042 Uiso 1 calc R .
C22A C 0.1545(4) 0.8515(4) 0.6428(2) 0.0352(8) Uani 1 d . .
H22A H 0.1455(4) 0.8227(4) 0.6033(2) 0.042 Uiso 1 calc R .
C9A C 0.8312(4) 0.4994(4) 0.3983(2) 0.0382(8) Uani 1 d . .
H9AA H 0.8975(4) 0.4242(4) 0.3924(2) 0.046 Uiso 1 calc R .
C15A C 0.7581(4) 0.6308(4) 0.6373(2) 0.0358(8) Uani 1 d . .
H15A H 0.8357(4) 0.5578(4) 0.6361(2) 0.043 Uiso 1 calc R .
H15B H 0.7784(4) 0.6941(4) 0.6633(2) 0.043 Uiso 1 calc R .
C10A C 0.8688(4) 0.6282(4) 0.3839(2) 0.0380(8) Uani 1 d . .
H10A H 0.9619(4) 0.6406(4) 0.3682(2) 0.046 Uiso 1 calc R .
C5A C 0.1788(3) 0.9592(4) 0.4495(2) 0.0338(8) Uani 1 d . .
H5AA H 0.1720(3) 1.0336(4) 0.4104(2) 0.041 Uiso 1 calc R .
H5AB H 0.1233(3) 0.9913(4) 0.4885(2) 0.041 Uiso 1 calc R .
C21A C 0.0412(4) 0.8587(5) 0.6926(2) 0.0487(10) Uani 1 d . .
H21A H -0.0430(4) 0.8332(5) 0.6868(2) 0.058 Uiso 1 calc R .
C19A C 0.1742(4) 0.9397(4) 0.7577(2) 0.0441(9) Uani 1 d . .
H19A H 0.1816(4) 0.9709(4) 0.7967(2) 0.053 Uiso 1 calc R .
C4A C 0.1191(4) 0.8395(5) 0.4374(2) 0.0518(11) Uani 1 d D .
H4A H 0.0400(4) 0.8743(5) 0.4127(2) 0.062 Uiso 1 calc R 1
H4B H 0.0839(4) 0.7866(5) 0.4811(2) 0.062 Uiso 1 calc R 1
C3A C 0.2204(6) 0.7426(6) 0.3982(3) 0.033(2) Uiso 0.606(11) d PD 1
H3AA H 0.2341(6) 0.6529(6) 0.4274(3) 0.040 Uiso 0.606(11) calc PR 1
H3AB H 0.1792(6) 0.7318(6) 0.3597(3) 0.040 Uiso 0.606(11) calc PR 1
C3A' C 0.2068(9) 0.8297(11) 0.3659(5) 0.041(3) Uiso 0.394(11) d PD 2
H3AC H 0.1740(9) 0.7620(11) 0.3465(5) 0.049 Uiso 0.394(11) calc PR 2
H3AD H 0.1959(9) 0.9179(11) 0.3351(5) 0.049 Uiso 0.394(11) calc PR 2
C2A C 0.3509(4) 0.7903(4) 0.3747(2) 0.0456(10) Uani 1 d D .
H2A H 0.3427(4) 0.8600(4) 0.3339(2) 0.055 Uiso 1 calc R 1
H2B H 0.4178(4) 0.7146(4) 0.3625(2) 0.055 Uiso 1 calc R 1
Cr1 Cr 0.47541(5) 0.57341(5) 0.02170(2) 0.02196(14) Uani 1 d . .
N1 N 0.7120(3) 0.3552(3) 0.01240(13) 0.0274(6) Uani 1 d . .
N4 N 0.6309(3) 0.5303(3) -0.10688(12) 0.0257(6) Uani 1 d . .
N3 N 0.5608(3) 0.7108(3) -0.05681(12) 0.0273(6) Uani 1 d . .
N2 N 0.6532(3) 0.5332(3) 0.06563(12) 0.0243(5) Uani 1 d . .
C12 C 0.6256(3) 0.6655(3) -0.10975(15) 0.0265(7) Uani 1 d . .
C1 C 0.7427(3) 0.4244(3) 0.05399(15) 0.0269(7) Uani 1 d . .
C17 C 0.7284(3) 0.4576(3) -0.14823(14) 0.0259(7) Uani 1 d . .
C6 C 0.6714(3) 0.6066(3) 0.11455(15) 0.0254(6) Uani 1 d . .
C19 C 0.7885(4) 0.2571(4) -0.1981(2) 0.0386(8) Uani 1 d . .
H19B H 0.7624(4) 0.1781(4) -0.2071(2) 0.046 Uiso 1 calc R .
C18 C 0.6928(3) 0.3405(3) -0.1628(2) 0.0303(7) Uani 1 d . .
H18B H 0.6024(3) 0.3175(3) -0.1485(2) 0.036 Uiso 1 calc R .
C2 C 0.8739(3) 0.3882(4) 0.0873(2) 0.0354(8) Uani 1 d . .
H2C H 0.9127(3) 0.4721(4) 0.0864(2) 0.042 Uiso 1 calc R .
H2D H 0.8498(3) 0.3455(4) 0.1345(2) 0.042 Uiso 1 calc R .
C7 C 0.6481(4) 0.5514(4) 0.1828(2) 0.0334(8) Uani 1 d . .
H7A H 0.6267(4) 0.4616(4) 0.1969(2) 0.040 Uiso 1 calc R .
C13 C 0.6834(4) 0.7593(4) -0.1726(2) 0.0364(8) Uani 1 d . .
H13C H 0.6727(4) 0.7246(4) -0.2122(2) 0.044 Uiso 1 calc R .
H13D H 0.7826(4) 0.7594(4) -0.1723(2) 0.044 Uiso 1 calc R .
C5 C 0.8116(4) 0.2454(4) -0.0100(2) 0.0371(8) Uani 1 d . .
H5A H 0.8608(4) 0.2813(4) -0.0542(2) 0.045 Uiso 1 calc R .
H5B H 0.7605(4) 0.1737(4) -0.0153(2) 0.045 Uiso 1 calc R .
C8 C 0.6562(4) 0.6275(4) 0.2305(2) 0.0392(8) Uani 1 d . .
H8A H 0.6406(4) 0.5889(4) 0.2766(2) 0.047 Uiso 1 calc R .
C15 C 0.6084(4) 0.9480(4) -0.1118(2) 0.0437(9) Uani 1 d . .
H15C H 0.7027(4) 0.9403(4) -0.1010(2) 0.052 Uiso 1 calc R .
H15D H 0.5669(4) 1.0431(4) -0.1148(2) 0.052 Uiso 1 calc R .
C11 C 0.7037(4) 0.7383(3) 0.0951(2) 0.0340(8) Uani 1 d . .
H11B H 0.7211(4) 0.7771(3) 0.0492(2) 0.041 Uiso 1 calc R .
C14 C 0.6117(5) 0.9041(4) -0.1780(2) 0.0481(10) Uani 1 d . .
H14C H 0.6619(5) 0.9649(4) -0.2145(2) 0.058 Uiso 1 calc R .
H14D H 0.5171(5) 0.9085(4) -0.1879(2) 0.058 Uiso 1 calc R .
C10 C 0.7107(4) 0.8138(4) 0.1430(2) 0.0469(10) Uani 1 d . .
H10B H 0.7320(4) 0.9037(4) 0.1292(2) 0.056 Uiso 1 calc R .
C20 C 0.9214(4) 0.2888(4) -0.2202(2) 0.0502(10) Uani 1 d . .
H20B H 0.9864(4) 0.2321(4) -0.2439(2) 0.060 Uiso 1 calc R .
C22 C 0.8632(4) 0.4878(4) -0.1707(2) 0.0416(9) Uani 1 d . .
H22B H 0.8908(4) 0.5656(4) -0.1613(2) 0.050 Uiso 1 calc R .
C16 C 0.5236(4) 0.8570(3) -0.0581(2) 0.0373(8) Uani 1 d . .
H16C H 0.5330(4) 0.8753(3) -0.0143(2) 0.045 Uiso 1 calc R .
H16D H 0.4259(4) 0.8812(3) -0.0645(2) 0.045 Uiso 1 calc R .
C21 C 0.9569(4) 0.4052(5) -0.2067(2) 0.0541(11) Uani 1 d . .
H21B H 1.0466(4) 0.4290(5) -0.2222(2) 0.065 Uiso 1 calc R .
C9 C 0.6871(4) 0.7588(4) 0.2104(2) 0.0426(9) Uani 1 d . .
H9A H 0.6919(4) 0.8108(4) 0.2425(2) 0.051 Uiso 1 calc R .
C3 C 0.9832(4) 0.2928(4) 0.0538(2) 0.0480(10) Uani 1 d . .
H3A H 1.0307(4) 0.3438(4) 0.0126(2) 0.058 Uiso 1 calc R .
H3B H 1.0521(4) 0.2521(4) 0.0841(2) 0.058 Uiso 1 calc R .
C4 C 0.9173(5) 0.1827(4) 0.0371(2) 0.0515(10) Uani 1 d . .
H4C H 0.8719(5) 0.1300(4) 0.0785(2) 0.062 Uiso 1 calc R .
H4D H 0.9884(5) 0.1208(4) 0.0158(2) 0.062 Uiso 1 calc R .

loop_
_atom_type_symbol
_atom_type_description
_atom_type_scat_dispersion_real
_atom_type_scat_dispersion_imag
_atom_type_scat_source
C C 0.0033 0.0016 'International Tables Vol C Tables 4.2.6.8 and 6.1.1.4'
H H 0.0000 0.0000 'International Tables Vol C Tables 4.2.6.8 and 6.1.1.4'
N N 0.0061 0.0033 'International Tables Vol C Tables 4.2.6.8 and 6.1.1.4'
Cr Cr 0.3209 0.6236 'International Tables Vol C Tables 4.2.6.8 and 6.1.1.4'

loop_
_geom_angle_atom_site_label_1
_geom_angle_atom_site_label_2
_geom_angle_atom_site_label_3
_geom_angle
_geom_angle_site_symmetry_1
_geom_angle_site_symmetry_3
_geom_angle_publ_flag
Cr2 Cr2 N3A 97.65(8) 2_676 . y
Cr2 Cr2 N1A 94.48(7) 2_676 2_676 y
N3A Cr2 N1A 86.55(10) . 2_676 y
Cr2 Cr2 N4A 93.24(8) 2_676 2_676 y
N3A Cr2 N4A 169.10(10) . 2_676 y
N1A Cr2 N4A 92.40(10) 2_676 2_676 y
Cr2 Cr2 N2A 96.49(7) 2_676 . y
N3A Cr2 N2A 89.10(10) . . y
N1A Cr2 N2A 168.64(10) 2_676 . y
N4A Cr2 N2A 89.90(10) 2_676 . y
C12A N4A C17A 119.7(2) . . y
C12A N4A Cr2 117.5(2) . 2_676 y
C17A N4A Cr2 121.7(2) . 2_676 y
C12A N3A C16A 120.7(3) . . y
C12A N3A Cr2 115.2(2) . . y
C16A N3A Cr2 124.0(2) . . y
C1A N1A C5A 118.3(3) . . y
C1A N1A Cr2 117.6(2) . 2_676 y
C5A N1A Cr2 122.3(2) . 2_676 y
C1A N2A C6A 121.9(2) . . y
C1A N2A Cr2 114.2(2) . . y
C6A N2A Cr2 121.4(2) . . y
C11A C6A C7A 116.9(3) . . ?
C11A C6A N2A 119.8(3) . . ?
C7A C6A N2A 123.0(3) . . ?
C22A C17A C18A 117.7(3) . . ?
C22A C17A N4A 120.6(3) . . ?
C18A C17A N4A 121.6(3) . . ?
N3A C12A N4A 116.2(3) . . ?
N3A C12A C13A 123.7(3) . . ?
N4A C12A C13A 120.1(3) . . ?
N1A C1A N2A 116.7(3) . . ?
N1A C1A C2A 119.5(3) . . ?
N2A C1A C2A 123.4(3) . . ?
C8A C7A C6A 121.6(3) . . ?
C10A C11A C6A 121.0(3) . . ?
C12A C13A C14A 113.1(3) . . ?
C7A C8A C9A 120.0(3) . . ?
C15A C14A C13A 109.9(3) . . ?
N3A C16A C15A 113.8(3) . . ?
C19A C20A C21A 119.0(3) . . ?
C19A C18A C17A 121.0(3) . . ?
C17A C22A C21A 120.8(3) . . ?
C10A C9A C8A 119.0(3) . . ?
C14A C15A C16A 108.8(3) . . ?
C11A C10A C9A 121.5(3) . . ?
N1A C5A C4A 113.3(3) . . ?
C20A C21A C22A 120.7(3) . . ?
C20A C19A C18A 120.8(3) . . ?
C5A C4A C3A 115.5(3) . . ?
C5A C4A C3A' 97.6(5) . . ?
C2A C3A C4A 112.8(4) . . ?
C2A C3A' C4A 108.5(6) . . ?
C3A C2A C1A 114.5(4) . . ?
C3A' C2A C1A 118.0(5) . . ?
Cr1 Cr1 N3 94.77(8) 2_665 . y
Cr1 Cr1 N2 92.67(8) 2_665 . y
N3 Cr1 N2 92.10(10) . . y
Cr1 Cr1 N4 96.16(8) 2_665 2_665 y
N3 Cr1 N4 168.57(11) . 2_665 y
N2 Cr1 N4 90.74(10) . 2_665 y
Cr1 Cr1 N1 98.55(8) 2_665 2_665 y
N3 Cr1 N1 87.11(11) . 2_665 y
N2 Cr1 N1 168.77(10) . 2_665 y
N4 Cr1 N1 87.95(11) 2_665 2_665 y
C1 N1 C5 120.6(3) . . y
C1 N1 Cr1 113.8(2) . 2_665 y
C5 N1 Cr1 125.5(2) . 2_665 y
C12 N4 C17 123.4(3) . . ?
C12 N4 Cr1 115.1(2) . 2_665 ?
C17 N4 Cr1 119.5(2) . 2_665 ?
C12 N3 C16 121.3(3) . . y
C12 N3 Cr1 117.8(2) . . y
C16 N3 Cr1 119.6(2) . . y
C1 N2 C6 120.6(3) . . y
C1 N2 Cr1 118.2(2) . . y
C6 N2 Cr1 120.6(2) . . y
N3 C12 N4 116.0(3) . . y
N3 C12 C13 122.3(3) . . y
N4 C12 C13 121.7(3) . . y
N1 C1 N2 116.7(3) . . y
N1 C1 C2 123.3(3) . . y
N2 C1 C2 120.0(3) . . y
C22 C17 C18 117.4(3) . . ?
C22 C17 N4 124.2(3) . . y
C18 C17 N4 118.2(3) . . y
C11 C6 C7 118.5(3) . . ?
C11 C6 N2 120.3(3) . . ?
C7 C6 N2 121.1(3) . . ?
C20 C19 C18 120.7(3) . . ?
C19 C18 C17 121.1(3) . . ?
C3 C2 C1 113.3(3) . . ?
C6 C7 C8 120.9(3) . . ?
C12 C13 C14 112.2(3) . . ?
N1 C5 C4 114.5(3) . . ?
C9 C8 C7 119.9(3) . . ?
C16 C15 C14 108.1(3) . . ?
C6 C11 C10 120.3(3) . . ?
C15 C14 C13 108.5(3) . . ?
C9 C10 C11 120.8(3) . . ?
C21 C20 C19 118.6(4) . . ?
C21 C22 C17 121.0(3) . . ?
N3 C16 C15 115.1(3) . . ?
C20 C21 C22 121.2(4) . . ?
C8 C9 C10 119.6(3) . . ?
C4 C3 C2 110.0(3) . . ?
C3 C4 C5 109.7(3) . . ?

loop_
_geom_bond_atom_site_label_1
_geom_bond_atom_site_label_2
_geom_bond_distance
_geom_bond_site_symmetry_2
_geom_bond_publ_flag
Cr2 Cr2 1.8637(9) 2_676 y
Cr2 N3A 2.040(2) . y
Cr2 N1A 2.042(2) 2_676 y
Cr2 N4A 2.048(2) 2_676 y
Cr2 N2A 2.057(2) . y
N4A C12A 1.343(4) . y
N4A C17A 1.418(4) . y
N4A Cr2 2.048(2) 2_676 y
N3A C12A 1.309(4) . y
N3A C16A 1.473(4) . y
N1A C1A 1.311(4) . y
N1A C5A 1.457(4) . y
N1A Cr2 2.042(2) 2_676 y
N2A C1A 1.342(4) . y
N2A C6A 1.407(4) . y
C6A C11A 1.395(4) . ?
C6A C7A 1.401(4) . ?
C17A C22A 1.384(4) . ?
C17A C18A 1.387(4) . ?
C12A C13A 1.513(4) . ?
C1A C2A 1.511(4) . ?
C7A C8A 1.380(5) . ?
C11A C10A 1.370(5) . ?
C13A C14A 1.519(5) . ?
C8A C9A 1.381(5) . ?
C14A C15A 1.510(5) . ?
C16A C15A 1.515(4) . ?
C20A C19A 1.366(6) . ?
C20A C21A 1.372(6) . ?
C18A C19A 1.385(5) . ?
C22A C21A 1.390(5) . ?
C9A C10A 1.369(5) . ?
C5A C4A 1.510(5) . ?
C4A C3A 1.545(6) . ?
C4A C3A' 1.594(10) . ?
C3A C2A 1.417(7) . ?
C3A' C2A 1.446(10) . ?
Cr1 Cr1 1.8575(10) 2_665 y
Cr1 N3 2.050(3) . y
Cr1 N2 2.050(3) . y
Cr1 N4 2.053(3) 2_665 y
Cr1 N1 2.057(3) 2_665 y
N1 C1 1.313(4) . y
N1 C5 1.466(4) . y
N1 Cr1 2.057(3) 2_665 y
N4 C12 1.351(4) . y
N4 C17 1.405(4) . y
N4 Cr1 2.053(3) 2_665 y
N3 C12 1.304(4) . y
N3 C16 1.466(4) . y
N2 C1 1.340(4) . y
N2 C6 1.421(4) . y
C12 C13 1.515(4) . ?
C1 C2 1.522(4) . ?
C17 C22 1.392(5) . ?
C17 C18 1.392(4) . ?
C6 C11 1.380(5) . ?
C6 C7 1.389(4) . ?
C19 C20 1.378(5) . ?
C19 C18 1.386(5) . ?
C2 C3 1.513(5) . ?
C7 C8 1.390(5) . ?
C13 C14 1.517(5) . ?
C5 C4 1.514(5) . ?
C8 C9 1.372(5) . ?
C15 C16 1.504(5) . ?
C15 C14 1.514(5) . ?
C11 C10 1.386(5) . ?
C10 C9 1.373(6) . ?
C20 C21 1.375(6) . ?
C22 C21 1.379(5) . ?
C3 C4 1.499(6) . ?
